data_7116737
loop_
_publ_author_name
'Johannes Landmann'
'Jan A. P. Sprenger'
'Rudiger Bertermann'
'Nikolai Ignatiev'
'Vera Bernhardt-Pitchougina'
'Eduard Bernhardt'
'Helge Willner'
'Maik Finze'

_publ_section_title
;
 Convenient access to the tricyanoborate dianion B(CN)3^2-^ and selected
 reactions as a boron-centred nucleophile
;
_journal_name_full Chem.Commun.
_journal_page_first 4989
_journal_paper_doi 10.1039/C5cc00555H
_journal_volume 51
_journal_year 2015
_chemical_formula_moiety 'C6 H5 B K N3'
_chemical_formula_sum 'C6 H5 B K N3'
_chemical_formula_weight 169.04
_chemical_name_systematic
;
 ?
;
_space_group_crystal_system triclinic
_space_group_IT_number 2
_space_group_name_Hall '-P 1'
_space_group_name_H-M_alt 'P -1'
_symmetry_space_group_name_Hall '-P 1'
_symmetry_space_group_name_H-M 'P -1'
_atom_sites_solution_hydrogens geom
_audit_creation_method SHELXL-97
_audit_update_record
;
2014-12-17 deposited with the CCDC.
2015-02-17 downloaded from the CCDC.
;
_cell_angle_alpha 81.033(3)
_cell_angle_beta 68.217(3)
_cell_angle_gamma 83.514(3)
_cell_formula_units_Z 4
_cell_length_a 9.5044(12)
_cell_length_b 9.9760(13)
_cell_length_c 10.1345(13)
_cell_measurement_reflns_used 17435
_cell_measurement_temperature 100(2)
_cell_measurement_theta_max 26.7275
_cell_measurement_theta_min 2.527
_cell_volume 879.8(2)
_computing_cell_refinement 'Saint+ ver. 7.68A (Bruker AXS)'
_computing_data_collection 'APEX2 ver. 2010.3 (Bruker AXS)'
_computing_data_reduction 'Saint+ ver. 7.68A (Bruker AXS)'
_computing_molecular_graphics 'XP ver. 5.1 (Bruker AXS, 1998)'
_computing_publication_material 'SHELXL-97 (Sheldrick, 2008)'
_computing_structure_refinement 'SHELXL-97 (Sheldrick, 2008)'
_computing_structure_solution 'SHELXS-97 (Sheldrick, 2008)'
_diffrn_ambient_temperature 100(2)
_diffrn_measured_fraction_theta_full 0.999
_diffrn_measured_fraction_theta_max 0.999
_diffrn_measurement_device_type 'Bruker X8-APEX II'
_diffrn_measurement_method '\f and \w scans'
_diffrn_radiation_monochromator graphite
_diffrn_radiation_source 'rotating anode'
_diffrn_radiation_type MoK\a
_diffrn_radiation_wavelength 0.71073
_diffrn_reflns_av_R_equivalents 0.0209
_diffrn_reflns_av_unetI/netI 0.0156
_diffrn_reflns_Laue_measured_fraction_full 0.999
_diffrn_reflns_Laue_measured_fraction_max 0.999
_diffrn_reflns_limit_h_max 11
_diffrn_reflns_limit_h_min -11
_diffrn_reflns_limit_k_max 12
_diffrn_reflns_limit_k_min -12
_diffrn_reflns_limit_l_max 12
_diffrn_reflns_limit_l_min -12
_diffrn_reflns_number 16314
_diffrn_reflns_point_group_measured_fraction_full 0.999
_diffrn_reflns_point_group_measured_fraction_max 0.999
_diffrn_reflns_theta_full 25.242
_diffrn_reflns_theta_max 25.998
_diffrn_reflns_theta_min 2.312
_exptl_absorpt_coefficient_mu 0.540
_exptl_absorpt_correction_T_max 0.7454
_exptl_absorpt_correction_T_min 0.6565
_exptl_absorpt_correction_type analytical
_exptl_absorpt_process_details 'Sadabs 2012/1 (Bruker 2008)'
_exptl_crystal_colour colourless
_exptl_crystal_density_diffrn 1.276
_exptl_crystal_density_method 'not measured'
_exptl_crystal_description block
_exptl_crystal_F_000 344
_exptl_crystal_size_max 0.13
_exptl_crystal_size_mid 0.09
_exptl_crystal_size_min 0.08
_refine_diff_density_max 0.685
_refine_diff_density_min -0.272
_refine_diff_density_rms 0.044
_refine_ls_extinction_method none
_refine_ls_goodness_of_fit_ref 1.054
_refine_ls_hydrogen_treatment constr
_refine_ls_matrix_type full
_refine_ls_number_parameters 199
_refine_ls_number_reflns 3455
_refine_ls_number_restraints 0
_refine_ls_restrained_S_all 1.054
_refine_ls_R_factor_all 0.0296
_refine_ls_R_factor_gt 0.0273
_refine_ls_shift/su_max 0.002
_refine_ls_shift/su_mean 0.000
_refine_ls_structure_factor_coef Fsqd
_refine_ls_weighting_details 'w=1/[\s^2^(Fo^2^)+(0.0324P)^2^+0.5055P] where P=(Fo^2^+2Fc^2^)/3'
_refine_ls_weighting_scheme calc
_refine_ls_wR_factor_gt 0.0703
_refine_ls_wR_factor_ref 0.0713
_reflns_Friedel_coverage 0.000
_reflns_number_gt 3213
_reflns_number_total 3455
_reflns_threshold_expression 'I > 2\s(I)'
_cod_data_source_file c5cc00555h2.cif
_cod_data_source_block KC3H5BCN3
_cod_database_code 7116737
_shelx_space_group_comment
;
The symmetry employed for this shelxl refinement is uniquely defined
by the following loop, which should always be used as a source of
symmetry information in preference to the above space-group names.
They are only intended as comments.
;

loop_
_space_group_symop_operation_xyz
'x, y, z'
'-x, -y, -z'

loop_
_atom_site_label
_atom_site_type_symbol
_atom_site_fract_x
_atom_site_fract_y
_atom_site_fract_z
_atom_site_U_iso_or_equiv
_atom_site_adp_type
_atom_site_occupancy
_atom_site_site_symmetry_order
_atom_site_calc_flag
_atom_site_refinement_flags_posn
_atom_site_refinement_flags_adp
K1 K 0.35623(3) 0.09257(3) 0.12428(3) 0.01773(9) Uani 1 1 d . .
K2 K 0.04511(3) 0.64293(3) 0.81063(3) 0.01919(9) Uani 1 1 d . .
B1 B 0.13821(18) 0.14017(15) 0.75140(16) 0.0157(3) Uani 1 1 d . .
C1 C 0.28538(16) 0.09466(13) 0.79287(14) 0.0172(3) Uani 1 1 d . .
N1 N 0.39068(14) 0.06129(13) 0.82159(14) 0.0239(3) Uani 1 1 d . .
C2 C 0.05477(16) 0.26713(14) 0.83530(15) 0.0182(3) Uani 1 1 d . .
N2 N 0.00235(16) 0.36077(12) 0.89262(14) 0.0249(3) Uani 1 1 d . .
C3 C 0.02995(15) 0.01515(13) 0.80600(14) 0.0159(3) Uani 1 1 d . .
N3 N -0.04419(14) -0.07569(12) 0.83636(13) 0.0218(3) Uani 1 1 d . .
C4 C 0.18257(17) 0.17885(14) 0.57854(15) 0.0211(3) Uani 1 1 d . .
H4A H 0.0885 0.1948 0.5564 0.025 Uiso 1 1 calc R U
H4B H 0.2366 0.2640 0.5468 0.025 Uiso 1 1 calc R U
C5 C 0.28110(18) 0.06806(16) 0.49807(15) 0.0249(3) Uani 1 1 d . .
H5 H 0.3870 0.0684 0.4776 0.030 Uiso 1 1 calc R U
C6 C 0.2355(2) -0.02982(18) 0.45280(17) 0.0340(4) Uani 1 1 d . .
H6A H 0.1306 -0.0346 0.4705 0.041 Uiso 1 1 calc R U
H6B H 0.3074 -0.0956 0.4024 0.041 Uiso 1 1 calc R U
B2 B 0.3639(2) 0.56215(16) 0.25595(18) 0.0208(3) Uani 1 1 d . .
C7 C 0.30145(16) 0.44881(14) 0.19933(16) 0.0200(3) Uani 1 1 d . .
N4 N 0.26157(15) 0.36394(13) 0.16034(15) 0.0260(3) Uani 1 1 d . .
C8 C 0.2529(2) 0.57669(16) 0.41608(17) 0.0278(3) Uani 1 1 d . .
N5 N 0.1767(2) 0.58815(17) 0.53128(16) 0.0433(4) Uani 1 1 d . .
C9 C 0.35831(17) 0.70502(14) 0.16171(15) 0.0204(3) Uani 1 1 d . .
N6 N 0.36264(16) 0.80950(13) 0.09530(14) 0.0264(3) Uani 1 1 d . .
C10 C 0.54071(18) 0.52018(16) 0.24046(18) 0.0287(3) Uani 1 1 d . .
H10A H 0.6040 0.5218 0.1376 0.034 Uiso 1 1 calc R U
H10B H 0.5769 0.5891 0.2790 0.034 Uiso 1 1 calc R U
C11 C 0.56203(19) 0.38404(17) 0.31601(18) 0.0296(3) Uani 1 1 d . .
H11 H 0.5304 0.3753 0.4174 0.036 Uiso 1 1 calc R U
C12 C 0.6220(2) 0.27358(18) 0.2524(2) 0.0354(4) Uani 1 1 d . .
H12A H 0.6550 0.2784 0.1512 0.043 Uiso 1 1 calc R U
H12B H 0.6320 0.1897 0.3081 0.043 Uiso 1 1 calc R U

loop_
_atom_site_aniso_label
_atom_site_aniso_U_11
_atom_site_aniso_U_22
_atom_site_aniso_U_33
_atom_site_aniso_U_23
_atom_site_aniso_U_13
_atom_site_aniso_U_12
K1 0.01667(16) 0.01443(15) 0.02231(16) -0.00419(11) -0.00696(12) 0.00063(11)
K2 0.02080(17) 0.01541(15) 0.02095(16) -0.00500(11) -0.00606(12) -0.00072(11)
B1 0.0169(8) 0.0123(7) 0.0189(7) -0.0021(5) -0.0074(6) -0.0014(6)
C1 0.0201(7) 0.0134(6) 0.0190(7) -0.0025(5) -0.0069(6) -0.0038(5)
N1 0.0229(7) 0.0236(6) 0.0287(7) -0.0039(5) -0.0132(6) -0.0017(5)
C2 0.0220(7) 0.0145(7) 0.0205(7) 0.0002(5) -0.0107(6) -0.0033(5)
N2 0.0349(8) 0.0160(6) 0.0261(7) -0.0050(5) -0.0133(6) 0.0006(5)
C3 0.0158(7) 0.0145(6) 0.0179(6) -0.0052(5) -0.0065(5) 0.0027(5)
N3 0.0201(6) 0.0169(6) 0.0287(7) -0.0044(5) -0.0081(5) -0.0021(5)
C4 0.0256(8) 0.0178(7) 0.0198(7) 0.0005(5) -0.0091(6) -0.0020(6)
C5 0.0235(8) 0.0302(8) 0.0181(7) -0.0011(6) -0.0055(6) 0.0009(6)
C6 0.0391(10) 0.0332(9) 0.0254(8) -0.0107(7) -0.0045(7) 0.0003(7)
B2 0.0272(9) 0.0140(7) 0.0247(8) -0.0034(6) -0.0124(7) -0.0038(6)
C7 0.0202(7) 0.0149(7) 0.0261(7) -0.0031(5) -0.0101(6) 0.0011(5)
N4 0.0259(7) 0.0178(6) 0.0394(8) -0.0082(5) -0.0162(6) 0.0002(5)
C8 0.0412(10) 0.0210(7) 0.0244(8) -0.0018(6) -0.0135(7) -0.0097(7)
N5 0.0560(11) 0.0445(9) 0.0272(8) -0.0088(7) -0.0073(7) -0.0149(8)
C9 0.0210(7) 0.0194(7) 0.0231(7) -0.0071(6) -0.0077(6) -0.0052(5)
N6 0.0312(7) 0.0203(7) 0.0293(7) -0.0017(5) -0.0115(6) -0.0080(5)
C10 0.0287(9) 0.0264(8) 0.0360(9) -0.0048(7) -0.0159(7) -0.0054(6)
C11 0.0282(9) 0.0350(9) 0.0284(8) -0.0006(7) -0.0138(7) -0.0050(7)
C12 0.0322(9) 0.0296(9) 0.0522(11) -0.0094(8) -0.0230(8) 0.0004(7)

loop_
_atom_type_symbol
_atom_type_description
_atom_type_scat_dispersion_real
_atom_type_scat_dispersion_imag
_atom_type_scat_source
C C 0.0033 0.0016 'International Tables Vol C Tables 4.2.6.8 and 6.1.1.4'
H H 0.0000 0.0000 'International Tables Vol C Tables 4.2.6.8 and 6.1.1.4'
B B 0.0013 0.0007 'International Tables Vol C Tables 4.2.6.8 and 6.1.1.4'
N N 0.0061 0.0033 'International Tables Vol C Tables 4.2.6.8 and 6.1.1.4'
K K 0.2009 0.2494 'International Tables Vol C Tables 4.2.6.8 and 6.1.1.4'

loop_
_geom_angle_atom_site_label_1
_geom_angle_atom_site_label_2
_geom_angle_atom_site_label_3
_geom_angle
_geom_angle_site_symmetry_1
_geom_angle_site_symmetry_3
N4 K1 N3 82.15(4) . 2_556
N4 K1 N6 163.14(4) . 1_545
N3 K1 N6 81.01(4) 2_556 1_545
N4 K1 N1 127.85(4) . 2_656
N3 K1 N1 142.40(4) 2_556 2_656
N6 K1 N1 67.91(4) 1_545 2_656
N4 K1 N6 87.42(4) . 2_665
N3 K1 N6 139.79(4) 2_556 2_665
N6 K1 N6 105.13(3) 1_545 2_665
N1 K1 N6 71.46(4) 2_656 2_665
N4 K1 N1 106.33(4) . 1_554
N3 K1 N1 80.41(4) 2_556 1_554
N6 K1 N1 70.14(4) 1_545 1_554
N1 K1 N1 106.80(3) 2_656 1_554
N6 K1 N1 65.49(4) 2_665 1_554
N4 K1 C6 97.87(4) . .
N3 K1 C6 81.33(4) 2_556 .
N6 K1 C6 80.25(4) 1_545 .
N1 K1 C6 73.25(4) 2_656 .
N6 K1 C6 138.73(4) 2_665 .
N1 K1 C6 147.19(4) 1_554 .
N4 K1 K1 138.03(3) . 2_655
N3 K1 K1 120.38(3) 2_556 2_655
N6 K1 K1 53.18(3) 1_545 2_655
N1 K1 K1 55.21(3) 2_656 2_655
N6 K1 K1 51.96(3) 2_665 2_655
N1 K1 K1 51.59(3) 1_554 2_655
C6 K1 K1 119.01(4) . 2_655
N4 K1 K2 40.62(3) . 2_566
N3 K1 K2 41.56(2) 2_556 2_566
N6 K1 K2 122.52(3) 1_545 2_566
N1 K1 K2 159.87(3) 2_656 2_566
N6 K1 K2 117.17(3) 2_665 2_566
N1 K1 K2 93.25(3) 1_554 2_566
C6 K1 K2 90.90(4) . 2_566
K1 K1 K2 144.813(14) 2_655 2_566
N5 K2 N4 97.88(5) . 2_566
N5 K2 N2 87.88(4) . .
N4 K2 N2 79.44(4) 2_566 .
N5 K2 N3 113.43(4) . 1_565
N4 K2 N3 81.53(4) 2_566 1_565
N2 K2 N3 153.17(4) . 1_565
N5 K2 N2 159.85(5) . 2_567
N4 K2 N2 97.94(4) 2_566 2_567
N2 K2 N2 82.84(4) . 2_567
N3 K2 N2 81.26(4) 1_565 2_567
N5 K2 C12 81.43(5) . 2_666
N4 K2 C12 165.83(4) 2_566 2_666
N2 K2 C12 114.61(4) . 2_666
N3 K2 C12 85.76(4) 1_565 2_666
N2 K2 C12 86.23(5) 2_567 2_666
N5 K2 C11 65.90(5) . 2_666
N4 K2 C11 163.56(4) 2_566 2_666
N2 K2 C11 96.59(4) . 2_666
N3 K2 C11 106.75(4) 1_565 2_666
N2 K2 C11 97.37(4) 2_567 2_666
C12 K2 C11 22.54(4) 2_666 2_666
N5 K2 K2 127.18(4) . 2_567
N4 K2 K2 88.33(3) 2_566 2_567
N2 K2 K2 41.66(3) . 2_567
N3 K2 K2 119.36(3) 1_565 2_567
N2 K2 K2 41.18(3) 2_567 2_567
C12 K2 K2 103.43(4) 2_666 2_567
C11 K2 K2 99.33(3) 2_666 2_567
N5 K2 K1 111.80(4) . 2_566
N4 K2 K1 39.99(3) 2_566 2_566
N2 K2 K1 116.69(3) . 2_566
N3 K2 K1 41.57(3) 1_565 2_566
N2 K2 K1 88.35(3) 2_567 2_566
C12 K2 K1 127.20(3) 2_666 2_566
C11 K2 K1 146.70(3) 2_666 2_566
K2 K2 K1 106.182(12) 2_567 2_566
C2 B1 C3 109.85(11) . .
C2 B1 C1 106.88(11) . .
C3 B1 C1 107.62(11) . .
C2 B1 C4 111.41(11) . .
C3 B1 C4 109.13(11) . .
C1 B1 C4 111.87(12) . .
N1 C1 B1 179.35(14) . .
C1 N1 K1 164.48(11) . 2_656
C1 N1 K1 115.11(10) . 1_556
K1 N1 K1 73.20(3) 2_656 1_556
N2 C2 B1 176.42(15) . .
C2 N2 K2 132.77(11) . .
C2 N2 K2 120.70(10) . 2_567
K2 N2 K2 97.16(4) . 2_567
N3 C3 B1 175.76(14) . .
C3 N3 K2 129.19(10) . 1_545
C3 N3 K1 131.60(10) . 2_556
K2 N3 K1 96.86(4) 1_545 2_556
C5 C4 B1 111.60(11) . .
C5 C4 H4A 109.3 . .
B1 C4 H4A 109.3 . .
C5 C4 H4B 109.3 . .
B1 C4 H4B 109.3 . .
H4A C4 H4B 108.0 . .
C6 C5 C4 126.47(15) . .
C6 C5 H5 116.8 . .
C4 C5 H5 116.8 . .
C5 C6 K1 95.63(11) . .
C5 C6 H6A 120.0 . .
K1 C6 H6A 101.0 . .
C5 C6 H6B 120.0 . .
K1 C6 H6B 73.2 . .
H6A C6 H6B 120.0 . .
C8 B2 C9 107.83(12) . .
C8 B2 C7 107.72(12) . .
C9 B2 C7 109.64(12) . .
C8 B2 C10 113.62(13) . .
C9 B2 C10 108.44(12) . .
C7 B2 C10 109.53(12) . .
N4 C7 B2 176.97(15) . .
C7 N4 K1 135.15(11) . .
C7 N4 K2 121.35(11) . 2_566
K1 N4 K2 99.39(4) . 2_566
N5 C8 B2 178.17(18) . .
C8 N5 K2 167.54(14) . .
N6 C9 B2 175.55(15) . .
C9 N6 K1 139.93(11) . 1_565
C9 N6 K1 122.11(12) . 2_665
K1 N6 K1 74.87(3) 1_565 2_665
C11 C10 B2 113.51(13) . .
C11 C10 H10A 108.9 . .
B2 C10 H10A 108.9 . .
C11 C10 H10B 108.9 . .
B2 C10 H10B 108.9 . .
H10A C10 H10B 107.7 . .
C12 C11 C10 124.82(16) . .
C12 C11 K2 66.21(10) . 2_666
C10 C11 K2 98.56(10) . 2_666
C12 C11 H11 117.6 . .
C10 C11 H11 117.6 . .
K2 C11 H11 105.9 2_666 .
C11 C12 K2 91.25(11) . 2_666
C11 C12 H12A 120.0 . .
K2 C12 H12A 84.0 2_666 .
C11 C12 H12B 120.0 . .
K2 C12 H12B 94.8 2_666 .
H12A C12 H12B 120.0 . .

loop_
_geom_bond_atom_site_label_1
_geom_bond_atom_site_label_2
_geom_bond_distance
_geom_bond_site_symmetry_2
K1 N4 2.7903(13) .
K1 N3 2.8629(13) 2_556
K1 N6 2.8760(13) 1_545
K1 N1 2.8856(13) 2_656
K1 N6 2.9232(14) 2_665
K1 N1 3.0240(13) 1_554
K1 C6 3.1790(17) .
K1 K1 3.5251(6) 2_655
K1 K2 4.2835(6) 2_566
K2 N5 2.7528(16) .
K2 N4 2.8266(14) 2_566
K2 N2 2.8386(13) .
K2 N3 2.8624(13) 1_565
K2 N2 2.8655(13) 2_567
K2 C12 3.1686(18) 2_666
K2 C11 3.4620(17) 2_666
K2 K2 4.2777(7) 2_567
K2 K1 4.2835(6) 2_566
B1 C2 1.601(2) .
B1 C3 1.6040(19) .
B1 C1 1.604(2) .
B1 C4 1.635(2) .
C1 N1 1.1436(19) .
N1 K1 2.8856(13) 2_656
N1 K1 3.0240(13) 1_556
C2 N2 1.1434(19) .
N2 K2 2.8656(13) 2_567
C3 N3 1.1441(18) .
N3 K2 2.8623(13) 1_545
N3 K1 2.8629(13) 2_556
C4 C5 1.498(2) .
C4 H4A 0.9900 .
C4 H4B 0.9900 .
C5 C6 1.317(2) .
C5 H5 0.9500 .
C6 H6A 0.9500 .
C6 H6B 0.9500 .
B2 C8 1.592(2) .
B2 C9 1.595(2) .
B2 C7 1.602(2) .
B2 C10 1.640(2) .
C7 N4 1.1423(19) .
N4 K2 2.8265(14) 2_566
C8 N5 1.138(2) .
C9 N6 1.145(2) .
N6 K1 2.8760(13) 1_565
N6 K1 2.9232(14) 2_665
C10 C11 1.483(2) .
C10 H10A 0.9900 .
C10 H10B 0.9900 .
C11 C12 1.327(2) .
C11 K2 3.4620(17) 2_666
C11 H11 0.9500 .
C12 K2 3.1686(18) 2_666
C12 H12A 0.9500 .
C12 H12B 0.9500 .
